data_1516171
loop_
_publ_author_name
'Yu, Changjiang'
'Jiao, Lijuan'
'Zhang, Ping'
'Feng, Zeya'
'Cheng, Chi'
'Wei, Yun'
'Mu, Xiaolong'
'Hao, Erhong'

_publ_section_title
;
 Highly Fluorescent BF2 Complexes of Hydrazine-Schiff Base Linked
 Bispyrrole.
;
_journal_issue 11
_journal_name_full 'Organic letters'
_journal_page_first 3048
_journal_page_last 3051
_journal_paper_doi 10.1021/ol501162f
_journal_volume 16
_journal_year 2014
_chemical_formula_sum 'C18 H24 B2 F4 N4'
_chemical_formula_weight 394.03
_chemical_name_systematic
;

 ?

;
_space_group_IT_number 14
_symmetry_cell_setting monoclinic
_symmetry_space_group_name_Hall '-P 2yn'
_symmetry_space_group_name_H-M 'P 1 21/n 1'
_atom_sites_solution_hydrogens geom
_atom_sites_solution_primary direct
_atom_sites_solution_secondary difmap
_audit_creation_method SHELXL-97
_cell_angle_alpha 90.00
_cell_angle_beta 103.660(2)
_cell_angle_gamma 90.00
_cell_formula_units_Z 4
_cell_length_a 9.6760(18)
_cell_length_b 13.659(3)
_cell_length_c 15.313(3)
_cell_measurement_reflns_used 9945
_cell_measurement_temperature 293(2)
_cell_measurement_theta_max 0.00
_cell_measurement_theta_min 0.00
_cell_volume 1966.6(7)
_computing_cell_refinement 'Bruker SMART'
_computing_data_collection 'Bruker SMART'
_computing_data_reduction 'Bruker SAINT'
_computing_molecular_graphics 'Bruker SHELXTL'
_computing_publication_material 'Bruker SHELXTL'
_computing_structure_refinement 'SHELXL-97 (Sheldrick, 1997)'
_computing_structure_solution 'SHELXS-97 (Sheldrick, 1990)'
_diffrn_ambient_temperature 293(2)
_diffrn_measured_fraction_theta_full 0.976
_diffrn_measured_fraction_theta_max 0.976
_diffrn_measurement_device_type 'CCD area detector'
_diffrn_measurement_method 'phi and omega scans'
_diffrn_radiation_monochromator graphite
_diffrn_radiation_source 'fine-focus sealed tube'
_diffrn_radiation_type MoK\a
_diffrn_radiation_wavelength 0.71073
_diffrn_reflns_av_R_equivalents 0.0553
_diffrn_reflns_av_sigmaI/netI 0.0355
_diffrn_reflns_limit_h_max 12
_diffrn_reflns_limit_h_min -12
_diffrn_reflns_limit_k_max 17
_diffrn_reflns_limit_k_min -17
_diffrn_reflns_limit_l_max 16
_diffrn_reflns_limit_l_min -19
_diffrn_reflns_number 29870
_diffrn_reflns_theta_full 27.77
_diffrn_reflns_theta_max 27.77
_diffrn_reflns_theta_min 2.02
_exptl_absorpt_coefficient_mu 0.106
_exptl_absorpt_correction_T_max 0.9885
_exptl_absorpt_correction_T_min 0.9864
_exptl_absorpt_correction_type multi-scan
_exptl_crystal_colour colorless
_exptl_crystal_density_diffrn 1.331
_exptl_crystal_density_method 'not measured'
_exptl_crystal_description block
_exptl_crystal_F_000 824
_exptl_crystal_size_max 0.13
_exptl_crystal_size_mid 0.12
_exptl_crystal_size_min 0.11
_refine_diff_density_max 0.272
_refine_diff_density_min -0.281
_refine_diff_density_rms 0.055
_refine_ls_extinction_method none
_refine_ls_goodness_of_fit_ref 1.099
_refine_ls_hydrogen_treatment mixed
_refine_ls_matrix_type full
_refine_ls_number_parameters 259
_refine_ls_number_reflns 4523
_refine_ls_number_restraints 0
_refine_ls_restrained_S_all 1.099
_refine_ls_R_factor_all 0.1254
_refine_ls_R_factor_gt 0.0663
_refine_ls_shift/su_max 0.082
_refine_ls_shift/su_mean 0.001
_refine_ls_structure_factor_coef Fsqd
_refine_ls_weighting_details 'calc w=1/[\s^2^(Fo^2^)+(0.0557P)^2^+2.6600P] where P=(Fo^2^+2Fc^2^)/3'
_refine_ls_weighting_scheme calc
_refine_ls_wR_factor_gt 0.1495
_refine_ls_wR_factor_ref 0.1998
_reflns_number_gt 2726
_reflns_number_total 4523
_reflns_threshold_expression >2sigma(I)
_cod_data_source_file ol501162f_si_002.cif
_cod_data_source_block 131022b
_cod_depositor_comments
;
The following automatic conversions were performed:

'_symmetry_cell_setting' value 'Monoclinic' changed to 'monoclinic'
according to
/usr/data/users/saulius/crontab/automatic-downloads/rss-feeds/ACS/lib/dictionaries/cif_core.dic
dictionary named 'cif_core.dic' version 2.4.2 from 2011-04-26.

Automatic conversion script
Id: cif_fix_values 2281 2013-09-26 08:29:07Z andrius 

 Adding full bibliography for 1516169--1516173.cif.
;
_cod_original_cell_volume 1966.6(6)
_cod_original_sg_symbol_H-M P2(1)/n
_cod_database_code 1516171

loop_
_symmetry_equiv_pos_as_xyz
'x, y, z'
'-x+1/2, y+1/2, -z+1/2'
'-x, -y, -z'
'x-1/2, -y-1/2, z-1/2'

loop_
_atom_site_label
_atom_site_type_symbol
_atom_site_fract_x
_atom_site_fract_y
_atom_site_fract_z
_atom_site_U_iso_or_equiv
_atom_site_adp_type
_atom_site_occupancy
_atom_site_symmetry_multiplicity
_atom_site_calc_flag
_atom_site_refinement_flags
B1 B 0.9400(4) 0.1974(3) -0.0389(2) 0.0474(9) Uani 1 1 d .
B2 B 0.7225(4) 0.0692(3) 0.1329(2) 0.0468(8) Uani 1 1 d .
C1 C 0.9350(3) 0.1051(2) -0.1870(2) 0.0473(8) Uani 1 1 d .
C2 C 0.8704(4) 0.0196(3) -0.2286(2) 0.0500(8) Uani 1 1 d .
C3 C 0.8060(3) -0.0272(2) -0.1683(2) 0.0453(7) Uani 1 1 d .
C4 C 0.8325(3) 0.0310(2) -0.09030(19) 0.0422(7) Uani 1 1 d .
C5 C 0.7823(3) 0.0213(2) -0.01323(19) 0.0420(7) Uani 1 1 d .
H5 H 0.7282 -0.0340 -0.0087 0.050 Uiso 1 1 calc R
C6 C 0.7930(3) 0.1284(3) 0.2998(2) 0.0506(8) Uani 1 1 d .
C7 C 0.8778(3) 0.2039(3) 0.3463(2) 0.0516(8) Uani 1 1 d .
C8 C 0.9398(3) 0.2526(3) 0.2856(2) 0.0480(8) Uani 1 1 d .
C9 C 0.8914(3) 0.2044(2) 0.2024(2) 0.0447(7) Uani 1 1 d .
C10 C 0.9266(3) 0.2205(2) 0.1215(2) 0.0439(7) Uani 1 1 d .
H10 H 0.9828 0.2749 0.1178 0.053 Uiso 1 1 calc R
C11 C 1.0184(4) 0.1799(3) -0.2230(2) 0.0628(10) Uani 1 1 d .
H11A H 1.0225 0.2392 -0.1888 0.094 Uiso 1 1 calc R
H11B H 0.9736 0.1929 -0.2848 0.094 Uiso 1 1 calc R
H11C H 1.1132 0.1560 -0.2186 0.094 Uiso 1 1 calc R
C12 C 0.8641(4) -0.0106(3) -0.3239(2) 0.0636(10) Uani 1 1 d .
H12A H 0.8629 -0.0815 -0.3276 0.076 Uiso 1 1 calc R
H12B H 0.9491 0.0124 -0.3407 0.076 Uiso 1 1 calc R
C13 C 0.7350(5) 0.0296(4) -0.3891(3) 0.0896(15) Uani 1 1 d .
H13A H 0.6505 0.0071 -0.3728 0.134 Uiso 1 1 calc R
H13B H 0.7344 0.0076 -0.4487 0.134 Uiso 1 1 calc R
H13C H 0.7376 0.0999 -0.3874 0.134 Uiso 1 1 calc R
C14 C 0.7214(4) -0.1199(3) -0.1829(2) 0.0592(9) Uani 1 1 d .
H14A H 0.6224 -0.1050 -0.1902 0.089 Uiso 1 1 calc R
H14B H 0.7524 -0.1622 -0.1319 0.089 Uiso 1 1 calc R
H14C H 0.7352 -0.1521 -0.2359 0.089 Uiso 1 1 calc R
C15 C 0.7028(4) 0.0569(3) 0.3340(2) 0.0699(11) Uani 1 1 d .
H15A H 0.6176 0.0447 0.2884 0.105 Uiso 1 1 calc R
H15B H 0.6782 0.0829 0.3865 0.105 Uiso 1 1 calc R
H15C H 0.7542 -0.0033 0.3490 0.105 Uiso 1 1 calc R
C16 C 0.9014(4) 0.2251(3) 0.4452(2) 0.0656(10) Uani 1 1 d .
H16A H 0.8161 0.2081 0.4647 0.079 Uiso 1 1 calc R
H16B H 0.9177 0.2947 0.4551 0.079 Uiso 1 1 calc R
C17 C 1.0260(5) 0.1695(4) 0.5018(2) 0.0782(12) Uani 1 1 d .
H17A H 1.0078 0.1005 0.4956 0.117 Uiso 1 1 calc R
H17B H 1.0387 0.1879 0.5637 0.117 Uiso 1 1 calc R
H17C H 1.1106 0.1849 0.4821 0.117 Uiso 1 1 calc R
C18 C 1.0407(4) 0.3365(3) 0.3041(3) 0.0635(10) Uani 1 1 d .
H18A H 1.0063 0.3844 0.3398 0.095 Uiso 1 1 calc R
H18B H 1.0483 0.3655 0.2484 0.095 Uiso 1 1 calc R
H18C H 1.1325 0.3137 0.3362 0.095 Uiso 1 1 calc R
F1 F 1.0820(2) 0.2198(2) -0.01108(14) 0.0796(8) Uani 1 1 d .
F2 F 0.8649(3) 0.27948(15) -0.07418(14) 0.0763(7) Uani 1 1 d .
F3 F 0.5853(2) 0.10193(19) 0.10177(13) 0.0734(7) Uani 1 1 d .
F4 F 0.7222(3) -0.02942(15) 0.14981(14) 0.0698(6) Uani 1 1 d .
N1 N 0.9115(3) 0.11227(19) -0.10342(16) 0.0428(6) Uani 1 1 d .
N2 N 0.8881(3) 0.16606(18) 0.04879(16) 0.0419(6) Uani 1 1 d .
N3 N 0.8048(3) 0.08386(19) 0.05442(16) 0.0428(6) Uani 1 1 d .
N4 N 0.8031(3) 0.1278(2) 0.21283(16) 0.0451(6) Uani 1 1 d .

loop_
_atom_site_aniso_label
_atom_site_aniso_U_11
_atom_site_aniso_U_22
_atom_site_aniso_U_33
_atom_site_aniso_U_23
_atom_site_aniso_U_13
_atom_site_aniso_U_12
B1 0.0474(19) 0.059(2) 0.0378(18) 0.0075(17) 0.0134(15) -0.0106(18)
B2 0.0473(19) 0.056(2) 0.0398(18) 0.0041(16) 0.0164(15) -0.0071(17)
C1 0.0485(17) 0.058(2) 0.0387(16) 0.0062(15) 0.0164(14) 0.0082(16)
C2 0.0515(18) 0.059(2) 0.0427(17) 0.0016(15) 0.0181(14) 0.0131(16)
C3 0.0451(17) 0.0515(18) 0.0392(16) -0.0033(14) 0.0099(13) 0.0067(14)
C4 0.0403(16) 0.0475(17) 0.0391(15) 0.0040(13) 0.0102(12) 0.0015(13)
C5 0.0457(16) 0.0445(16) 0.0362(15) 0.0010(13) 0.0105(12) -0.0040(14)
C6 0.0498(18) 0.066(2) 0.0398(16) 0.0008(15) 0.0185(14) 0.0043(16)
C7 0.0473(18) 0.067(2) 0.0427(17) -0.0100(16) 0.0159(14) 0.0063(16)
C8 0.0419(16) 0.0589(19) 0.0447(17) -0.0102(15) 0.0128(13) 0.0048(15)
C9 0.0415(16) 0.0512(18) 0.0431(16) -0.0028(14) 0.0132(13) 0.0008(14)
C10 0.0441(17) 0.0464(17) 0.0433(16) -0.0016(14) 0.0142(13) -0.0051(14)
C11 0.069(2) 0.071(2) 0.057(2) 0.0134(19) 0.0326(18) 0.004(2)
C12 0.079(3) 0.074(2) 0.0455(19) -0.0001(18) 0.0291(18) 0.013(2)
C13 0.109(4) 0.115(4) 0.043(2) 0.004(2) 0.015(2) 0.022(3)
C14 0.060(2) 0.062(2) 0.057(2) -0.0100(18) 0.0146(17) -0.0028(18)
C15 0.075(3) 0.093(3) 0.048(2) 0.007(2) 0.0257(18) -0.014(2)
C16 0.061(2) 0.092(3) 0.047(2) -0.0147(19) 0.0203(17) 0.007(2)
C17 0.088(3) 0.105(3) 0.0414(19) -0.002(2) 0.0153(19) 0.003(3)
C18 0.057(2) 0.067(2) 0.067(2) -0.0197(19) 0.0173(18) -0.0069(18)
F1 0.0630(13) 0.124(2) 0.0564(12) -0.0110(13) 0.0234(10) -0.0422(13)
F2 0.124(2) 0.0511(12) 0.0594(13) 0.0130(10) 0.0321(13) 0.0105(12)
F3 0.0418(11) 0.123(2) 0.0552(12) -0.0002(12) 0.0118(9) -0.0003(12)
F4 0.1025(17) 0.0590(13) 0.0571(12) 0.0012(10) 0.0374(12) -0.0207(12)
N1 0.0459(14) 0.0490(15) 0.0364(13) 0.0046(11) 0.0156(11) 0.0008(12)
N2 0.0452(14) 0.0451(14) 0.0379(13) 0.0025(11) 0.0148(11) -0.0061(12)
N3 0.0446(14) 0.0487(15) 0.0369(13) 0.0013(11) 0.0132(11) -0.0072(12)
N4 0.0466(14) 0.0553(16) 0.0366(13) 0.0005(12) 0.0161(11) -0.0029(12)

loop_
_atom_type_symbol
_atom_type_description
_atom_type_scat_dispersion_real
_atom_type_scat_dispersion_imag
_atom_type_scat_source
C C 0.0033 0.0016 'International Tables Vol C Tables 4.2.6.8 and 6.1.1.4'
H H 0.0000 0.0000 'International Tables Vol C Tables 4.2.6.8 and 6.1.1.4'
B B 0.0013 0.0007 'International Tables Vol C Tables 4.2.6.8 and 6.1.1.4'
N N 0.0061 0.0033 'International Tables Vol C Tables 4.2.6.8 and 6.1.1.4'
F F 0.0171 0.0103 'International Tables Vol C Tables 4.2.6.8 and 6.1.1.4'

loop_
_geom_angle_atom_site_label_1
_geom_angle_atom_site_label_2
_geom_angle_atom_site_label_3
_geom_angle
F1 B1 F2 109.7(3)
F1 B1 N1 113.0(3)
F2 B1 N1 111.9(3)
F1 B1 N2 106.7(3)
F2 B1 N2 107.8(3)
N1 B1 N2 107.3(3)
F4 B2 F3 109.9(3)
F4 B2 N4 112.9(3)
F3 B2 N4 112.2(3)
F4 B2 N3 106.7(3)
F3 B2 N3 108.1(3)
N4 B2 N3 106.7(2)
N1 C1 C2 109.4(3)
N1 C1 C11 121.8(3)
C2 C1 C11 128.8(3)
C3 C2 C1 107.7(3)
C3 C2 C12 126.8(3)
C1 C2 C12 125.4(3)
C2 C3 C4 106.5(3)
C2 C3 C14 127.4(3)
C4 C3 C14 126.1(3)
C5 C4 N1 121.0(3)
C5 C4 C3 129.7(3)
N1 C4 C3 109.0(3)
N3 C5 C4 125.5(3)
N3 C5 H5 117.3
C4 C5 H5 117.3
N4 C6 C7 109.5(3)
N4 C6 C15 121.7(3)
C7 C6 C15 128.9(3)
C8 C7 C6 107.8(3)
C8 C7 C16 126.5(3)
C6 C7 C16 125.7(3)
C7 C8 C9 106.1(3)
C7 C8 C18 127.5(3)
C9 C8 C18 126.4(3)
C10 C9 N4 121.0(3)
C10 C9 C8 129.6(3)
N4 C9 C8 109.3(3)
N2 C10 C9 126.1(3)
N2 C10 H10 117.0
C9 C10 H10 117.0
C1 C11 H11A 109.5
C1 C11 H11B 109.5
H11A C11 H11B 109.5
C1 C11 H11C 109.5
H11A C11 H11C 109.5
H11B C11 H11C 109.5
C2 C12 C13 112.4(3)
C2 C12 H12A 109.1
C13 C12 H12A 109.1
C2 C12 H12B 109.1
C13 C12 H12B 109.1
H12A C12 H12B 107.9
C12 C13 H13A 109.5
C12 C13 H13B 109.5
H13A C13 H13B 109.5
C12 C13 H13C 109.5
H13A C13 H13C 109.5
H13B C13 H13C 109.5
C3 C14 H14A 109.5
C3 C14 H14B 109.5
H14A C14 H14B 109.5
C3 C14 H14C 109.5
H14A C14 H14C 109.5
H14B C14 H14C 109.5
C6 C15 H15A 109.5
C6 C15 H15B 109.5
H15A C15 H15B 109.5
C6 C15 H15C 109.5
H15A C15 H15C 109.5
H15B C15 H15C 109.5
C7 C16 C17 113.0(3)
C7 C16 H16A 109.0
C17 C16 H16A 109.0
C7 C16 H16B 109.0
C17 C16 H16B 109.0
H16A C16 H16B 107.8
C16 C17 H17A 109.5
C16 C17 H17B 109.5
H17A C17 H17B 109.5
C16 C17 H17C 109.5
H17A C17 H17C 109.5
H17B C17 H17C 109.5
C8 C18 H18A 109.5
C8 C18 H18B 109.5
H18A C18 H18B 109.5
C8 C18 H18C 109.5
H18A C18 H18C 109.5
H18B C18 H18C 109.5
C1 N1 C4 107.4(3)
C1 N1 B1 128.9(3)
C4 N1 B1 122.9(2)
C10 N2 N3 117.0(2)
C10 N2 B1 118.4(3)
N3 N2 B1 124.6(2)
C5 N3 N2 117.6(2)
C5 N3 B2 119.2(3)
N2 N3 B2 122.9(2)
C6 N4 C9 107.3(3)
C6 N4 B2 130.8(3)
C9 N4 B2 121.3(2)

loop_
_geom_bond_atom_site_label_1
_geom_bond_atom_site_label_2
_geom_bond_distance
B1 F1 1.373(4)
B1 F2 1.375(4)
B1 N1 1.508(5)
B1 N2 1.600(4)
B2 F4 1.372(4)
B2 F3 1.375(4)
B2 N4 1.516(5)
B2 N3 1.603(4)
C1 N1 1.356(4)
C1 C2 1.405(5)
C1 C11 1.487(5)
C2 C3 1.386(4)
C2 C12 1.503(4)
C3 C4 1.408(4)
C3 C14 1.495(5)
C4 C5 1.384(4)
C4 N1 1.389(4)
C5 N3 1.321(4)
C5 H5 0.9300
C6 N4 1.358(4)
C6 C7 1.403(5)
C6 C15 1.486(5)
C7 C8 1.388(5)
C7 C16 1.506(4)
C8 C9 1.412(4)
C8 C18 1.489(5)
C9 C10 1.379(4)
C9 N4 1.384(4)
C10 N2 1.317(4)
C10 H10 0.9300
C11 H11A 0.9600
C11 H11B 0.9600
C11 H11C 0.9600
C12 C13 1.507(6)
C12 H12A 0.9700
C12 H12B 0.9700
C13 H13A 0.9600
C13 H13B 0.9600
C13 H13C 0.9600
C14 H14A 0.9600
C14 H14B 0.9600
C14 H14C 0.9600
C15 H15A 0.9600
C15 H15B 0.9600
C15 H15C 0.9600
C16 C17 1.512(6)
C16 H16A 0.9700
C16 H16B 0.9700
C17 H17A 0.9600
C17 H17B 0.9600
C17 H17C 0.9600
C18 H18A 0.9600
C18 H18B 0.9600
C18 H18C 0.9600
N2 N3 1.396(3)
